data_2202855
loop_
_publ_author_name
'Burger, Sylvain'
'Therrien, Bruno'
'S\"uss-Fink, Georg'

_publ_section_title
;
 2-(Diphenylphosphinoyl)benzoic acid chloroform solvate
;
_journal_issue 9
_journal_name_full 'Acta Crystallographica Section E'
_journal_page_first o1336
_journal_page_last o1338
_journal_paper_doi 10.1107/S1600536803018245
_journal_volume 59
_journal_year 2003
_chemical_formula_iupac 'C19 H15 O3 P, C H Cl3'
_chemical_formula_moiety 'C19 H15 O3 P, C H Cl3'
_chemical_formula_sum 'C20 H16 Cl3 O3 P'
_chemical_formula_weight 441.65
_chemical_name_systematic
;
2-(Diphenylphosphinoyl)benzoic acid chloroform solvate
;
_space_group_IT_number 2
_symmetry_cell_setting triclinic
_symmetry_space_group_name_Hall '-P 1'
_symmetry_space_group_name_H-M 'P -1'
_atom_sites_solution_hydrogens geom
_atom_sites_solution_primary direct
_atom_sites_solution_secondary difmap
_audit_creation_method SHELXL-97
_cell_angle_alpha 91.572(12)
_cell_angle_beta 98.950(12)
_cell_angle_gamma 104.045(12)
_cell_formula_units_Z 4
_cell_length_a 8.6828(9)
_cell_length_b 13.3850(14)
_cell_length_c 17.8678(18)
_cell_measurement_reflns_used 8000
_cell_measurement_temperature 153(2)
_cell_measurement_theta_max 25.90
_cell_measurement_theta_min 2.00
_cell_volume 1985.4(4)
_computing_cell_refinement 'CELL in IPDS Software'
_computing_data_collection 'EXPOSE in IPDS Software (Stoe & Cie, 2000)'
_computing_data_reduction 'INTEGRATE in IPDS Software'
_computing_molecular_graphics 'ORTEP-3 (Farrugia, 1997)'
_computing_publication_material SHELXL97
_computing_structure_refinement 'SHELXL97 (Sheldrick, 1997)'
_computing_structure_solution 'SHELXS97 (Sheldrick, 1997)'
_diffrn_ambient_temperature 153(2)
_diffrn_detector_area_resol_mean 0.81\%A
_diffrn_measured_fraction_theta_full 0.927
_diffrn_measured_fraction_theta_max 0.927
_diffrn_measurement_device_type 'Stoe IPDS'
_diffrn_measurement_method '\f oscillation'
_diffrn_radiation_monochromator graphite
_diffrn_radiation_source 'fine-focus sealed tube'
_diffrn_radiation_type MoK\a
_diffrn_radiation_wavelength 0.71073
_diffrn_reflns_av_R_equivalents 0.0701
_diffrn_reflns_av_sigmaI/netI 0.1082
_diffrn_reflns_limit_h_max 10
_diffrn_reflns_limit_h_min -10
_diffrn_reflns_limit_k_max 16
_diffrn_reflns_limit_k_min -16
_diffrn_reflns_limit_l_max 21
_diffrn_reflns_limit_l_min -21
_diffrn_reflns_number 15762
_diffrn_reflns_theta_full 25.99
_diffrn_reflns_theta_max 25.99
_diffrn_reflns_theta_min 2.31
_diffrn_standards_number 0
_exptl_absorpt_coefficient_mu 0.560
_exptl_absorpt_correction_T_max 0.935
_exptl_absorpt_correction_T_min 0.884
_exptl_absorpt_correction_type multi-scan
_exptl_absorpt_process_details '(Blessing, 1995)'
_exptl_crystal_colour colourless
_exptl_crystal_density_diffrn 1.477
_exptl_crystal_density_method 'not measured'
_exptl_crystal_description plate
_exptl_crystal_F_000 904
_exptl_crystal_size_max 0.53
_exptl_crystal_size_mid 0.30
_exptl_crystal_size_min 0.12
_refine_diff_density_max 0.384
_refine_diff_density_min -0.403
_refine_ls_extinction_method none
_refine_ls_goodness_of_fit_ref 0.966
_refine_ls_hydrogen_treatment constr
_refine_ls_matrix_type full
_refine_ls_number_parameters 487
_refine_ls_number_reflns 7227
_refine_ls_number_restraints 0
_refine_ls_restrained_S_all 0.966
_refine_ls_R_factor_all 0.0952
_refine_ls_R_factor_gt 0.0512
_refine_ls_shift/su_max 0.001
_refine_ls_shift/su_mean 0.000
_refine_ls_structure_factor_coef Fsqd
_refine_ls_weighting_details 'calc w = 1/[\s^2^(Fo^2^)+(0.0524P)^2^] where P = (Fo^2^+2Fc^2^)/3'
_refine_ls_weighting_scheme calc
_refine_ls_wR_factor_gt 0.1171
_refine_ls_wR_factor_ref 0.1265
_reflns_number_gt 4039
_reflns_number_total 7227
_reflns_threshold_expression I>2\s(I)
_cod_data_source_file om6164.cif
_cod_data_source_block I
_cod_depositor_comments
;
The following automatic conversions were performed:
'_symmetry_cell_setting' value 'Triclinic' changed to 'triclinic'
according to '/home/saulius/struct/CIF-dictionaries/cif_core.dic'
dictionary named 'cif_core.dic' version 2.4.1 from 2010-06-29.

Automatic conversion script
Id: cif_fix_enum 1527 2010-12-29 10:47:43Z saulius 

The following automatic conversions were performed:

'_symmetry_cell_setting' value 'Triclinic' changed to 'triclinic'
according to /home/saulius/struct/CIF-dictionaries/cif_core.dic
dictionary named 'cif_core.dic' version 2.4.1 from 2010-06-29.

Automatic conversion script
Id: cif_fix_values 1715 2011-07-08 13:25:40Z adriana 
;
_cod_original_formula_sum 'C20 H16 Cl3 O3 P1'
_cod_database_code 2202855
_cod_database_fobs_code 2202855

loop_
_symmetry_equiv_pos_as_xyz
'x, y, z'
'-x, -y, -z'

loop_
_atom_site_label
_atom_site_fract_x
_atom_site_fract_y
_atom_site_fract_z
_atom_site_U_iso_or_equiv
_atom_site_adp_type
_atom_site_calc_flag
_atom_site_refinement_flags
_atom_site_occupancy
_atom_site_disorder_assembly
_atom_site_disorder_group
_atom_site_type_symbol
C1 0.6919(4) 0.2834(3) 0.0448(2) 0.0230(8) Uani d . 1 . . C
C2 0.7266(5) 0.3896(3) 0.0616(2) 0.0281(9) Uani d . 1 . . C
H2 0.7843 0.4180 0.1088 0.034 Uiso calc R 1 . . H
C3 0.6754(5) 0.4535(3) 0.0080(2) 0.0338(10) Uani d . 1 . . C
H3 0.7032 0.5246 0.0190 0.041 Uiso calc R 1 . . H
C4 0.5847(5) 0.4130(3) -0.0605(2) 0.0324(10) Uani d . 1 . . C
H4 0.5500 0.4562 -0.0957 0.039 Uiso calc R 1 . . H
C5 0.5451(5) 0.3075(3) -0.0771(2) 0.0284(9) Uani d . 1 . . C
H5 0.4806 0.2798 -0.1231 0.034 Uiso calc R 1 . . H
C6 0.5997(4) 0.2424(3) -0.0264(2) 0.0232(8) Uani d . 1 . . C
C7 0.5694(4) 0.1301(3) -0.0504(2) 0.0238(8) Uani d . 1 . . C
C8 0.9461(4) 0.1801(3) 0.0921(2) 0.0213(8) Uani d . 1 . . C
C9 0.9749(5) 0.0832(3) 0.0999(2) 0.0264(9) Uani d . 1 . . C
H9 0.8980 0.0303 0.1156 0.032 Uiso calc R 1 . . H
C10 1.1160(5) 0.0644(3) 0.0847(2) 0.0302(9) Uani d . 1 . . C
H10 1.1333 -0.0012 0.0897 0.036 Uiso calc R 1 . . H
C11 1.2315(5) 0.1416(3) 0.0620(2) 0.0340(10) Uani d . 1 . . C
H11 1.3275 0.1286 0.0526 0.041 Uiso calc R 1 . . H
C12 1.2048(5) 0.2388(3) 0.0532(3) 0.0369(11) Uani d . 1 . . C
H12 1.2829 0.2912 0.0378 0.044 Uiso calc R 1 . . H
C13 1.0620(5) 0.2581(3) 0.0673(2) 0.0323(10) Uani d . 1 . . C
H13 1.0431 0.3230 0.0602 0.039 Uiso calc R 1 . . H
C14 0.8141(4) 0.2754(3) 0.2055(2) 0.0221(8) Uani d . 1 . . C
C15 0.7058(5) 0.2511(3) 0.2557(2) 0.0318(10) Uani d . 1 . . C
H15 0.6080 0.2029 0.2402 0.038 Uiso calc R 1 . . H
C16 0.7418(5) 0.2978(3) 0.3292(3) 0.0386(11) Uani d . 1 . . C
H16 0.6686 0.2812 0.3626 0.046 Uiso calc R 1 . . H
C17 0.8863(5) 0.3684(3) 0.3516(2) 0.0346(10) Uani d . 1 . . C
H17 0.9117 0.3990 0.4008 0.041 Uiso calc R 1 . . H
C18 0.9942(5) 0.3947(3) 0.3027(2) 0.0338(10) Uani d . 1 . . C
H18 1.0911 0.4436 0.3186 0.041 Uiso calc R 1 . . H
C19 0.9597(5) 0.3487(3) 0.2297(2) 0.0298(9) Uani d . 1 . . C
H19 1.0335 0.3666 0.1968 0.036 Uiso calc R 1 . . H
C21 0.3793(4) 0.7416(3) 0.4457(2) 0.0223(8) Uani d . 1 . . C
C22 0.3155(5) 0.8190(3) 0.4127(2) 0.0280(9) Uani d . 1 . . C
H22 0.3849 0.8797 0.4022 0.034 Uiso calc R 1 . . H
C23 0.1492(5) 0.8072(3) 0.3949(2) 0.0305(9) Uani d . 1 . . C
H23 0.1089 0.8607 0.3743 0.037 Uiso calc R 1 . . H
C24 0.0453(4) 0.7164(3) 0.4078(2) 0.0301(9) Uani d . 1 . . C
H24 -0.0654 0.7081 0.3955 0.036 Uiso calc R 1 . . H
C25 0.1060(4) 0.6376(3) 0.4391(2) 0.0276(9) Uani d . 1 . . C
H25 0.0353 0.5758 0.4466 0.033 Uiso calc R 1 . . H
C26 0.2711(4) 0.6493(3) 0.4597(2) 0.0218(8) Uani d . 1 . . C
C27 0.3303(4) 0.5666(3) 0.5014(2) 0.0215(8) Uani d . 1 . . C
C28 0.6474(4) 0.8142(3) 0.5672(2) 0.0252(9) Uani d . 1 . . C
C29 0.7635(5) 0.7838(3) 0.6174(3) 0.0341(10) Uani d . 1 . . C
H29 0.8151 0.7358 0.6014 0.041 Uiso calc R 1 . . H
C30 0.8018(6) 0.8257(4) 0.6917(3) 0.0455(12) Uani d . 1 . . C
H30 0.8795 0.8055 0.7255 0.055 Uiso calc R 1 . . H
C31 0.7262(6) 0.8970(3) 0.7163(3) 0.0418(11) Uani d . 1 . . C
H31 0.7534 0.9251 0.7662 0.050 Uiso calc R 1 . . H
C32 0.6101(5) 0.9262(3) 0.6663(3) 0.0368(10) Uani d . 1 . . C
H32 0.5586 0.9740 0.6827 0.044 Uiso calc R 1 . . H
C33 0.5698(5) 0.8855(3) 0.5925(2) 0.0301(9) Uani d . 1 . . C
H33 0.4907 0.9055 0.5593 0.036 Uiso calc R 1 . . H
C34 0.6784(4) 0.8679(3) 0.4137(2) 0.0262(9) Uani d . 1 . . C
C35 0.7691(5) 0.9641(3) 0.4458(3) 0.0355(10) Uani d . 1 . . C
H35 0.7866 0.9781 0.4981 0.043 Uiso calc R 1 . . H
C36 0.8334(6) 1.0391(4) 0.3996(3) 0.0480(13) Uani d . 1 . . C
H36 0.8953 1.1030 0.4213 0.058 Uiso calc R 1 . . H
C37 0.8069(6) 1.0202(4) 0.3221(3) 0.0458(13) Uani d . 1 . . C
H37 0.8494 1.0713 0.2915 0.055 Uiso calc R 1 . . H
C38 0.7173(5) 0.9254(4) 0.2902(3) 0.0413(11) Uani d . 1 . . C
H38 0.6982 0.9128 0.2378 0.050 Uiso calc R 1 . . H
C39 0.6553(5) 0.8488(3) 0.3353(2) 0.0347(10) Uani d . 1 . . C
H39 0.5978 0.7841 0.3132 0.042 Uiso calc R 1 . . H
C40 0.0783(5) 0.7681(3) 0.1381(3) 0.0417(11) Uani d . 1 . . C
H40 0.0998 0.7954 0.0894 0.050 Uiso calc R 1 . . H
C41 0.5031(5) 0.5034(4) 0.2808(3) 0.0421(11) Uani d . 1 . . C
H41 0.5223 0.4850 0.3335 0.051 Uiso calc R 1 . . H
O1 0.6369(3) 0.10507(19) 0.12224(15) 0.0271(6) Uani d . 1 . . O
O2 0.6609(3) 0.67295(19) 0.45209(16) 0.0284(6) Uani d . 1 . . O
O3 0.4246(3) 0.08972(19) -0.08849(15) 0.0280(6) Uani d . 1 . . O
H3A 0.4165 0.0139 -0.1037 0.050 Uiso d . 1 . . H
O4 0.6742(3) 0.0840(2) -0.03550(16) 0.0316(7) Uani d . 1 . . O
O5 0.2415(3) 0.47293(19) 0.47931(16) 0.0313(7) Uani d . 1 . . O
H5A 0.2770 0.4175 0.5145 0.050 Uiso d . 1 . . H
O6 0.4448(3) 0.58675(19) 0.55234(15) 0.0263(6) Uani d . 1 . . O
P1 0.76105(11) 0.20146(7) 0.11505(6) 0.0214(2) Uani d . 1 . . P
P2 0.59709(11) 0.76333(7) 0.46966(6) 0.0232(2) Uani d . 1 . . P
Cl1 0.25058(16) 0.81741(10) 0.20622(7) 0.0528(3) Uani d . 1 . . Cl
Cl2 -0.08721(18) 0.80776(12) 0.16134(12) 0.0862(6) Uani d . 1 . . Cl
Cl3 0.03427(16) 0.63343(10) 0.12696(10) 0.0669(4) Uani d . 1 . . Cl
Cl4 0.37255(14) 0.58671(9) 0.27270(8) 0.0493(3) Uani d . 1 . . Cl
Cl5 0.68814(13) 0.56580(10) 0.25425(8) 0.0534(3) Uani d . 1 . . Cl
Cl6 0.41251(15) 0.39124(9) 0.22189(9) 0.0595(4) Uani d . 1 . . Cl

loop_
_atom_site_aniso_label
_atom_site_aniso_U_11
_atom_site_aniso_U_22
_atom_site_aniso_U_33
_atom_site_aniso_U_12
_atom_site_aniso_U_13
_atom_site_aniso_U_23
C1 0.0171(18) 0.0234(19) 0.029(2) 0.0065(16) 0.0043(17) 0.0003(18)
C2 0.030(2) 0.026(2) 0.028(2) 0.0082(18) 0.0006(18) -0.0034(18)
C3 0.039(2) 0.024(2) 0.039(3) 0.0109(19) 0.004(2) 0.002(2)
C4 0.038(2) 0.028(2) 0.033(2) 0.0155(19) 0.001(2) 0.005(2)
C5 0.026(2) 0.032(2) 0.026(2) 0.0075(18) 0.0000(18) 0.0033(19)
C6 0.0191(18) 0.027(2) 0.025(2) 0.0087(16) 0.0060(17) 0.0016(18)
C7 0.023(2) 0.029(2) 0.019(2) 0.0040(17) 0.0055(17) 0.0017(18)
C8 0.0206(18) 0.0244(19) 0.019(2) 0.0072(16) 0.0020(16) -0.0007(17)
C9 0.026(2) 0.026(2) 0.028(2) 0.0088(17) 0.0042(18) 0.0008(18)
C10 0.031(2) 0.032(2) 0.032(2) 0.0173(19) 0.0039(19) -0.001(2)
C11 0.027(2) 0.051(3) 0.030(2) 0.017(2) 0.0092(19) -0.003(2)
C12 0.028(2) 0.040(2) 0.047(3) 0.008(2) 0.017(2) 0.005(2)
C13 0.034(2) 0.031(2) 0.038(2) 0.0152(19) 0.013(2) 0.005(2)
C14 0.0205(18) 0.024(2) 0.024(2) 0.0103(16) 0.0040(17) 0.0028(17)
C15 0.029(2) 0.029(2) 0.035(3) -0.0010(18) 0.013(2) -0.002(2)
C16 0.044(3) 0.035(2) 0.036(3) 0.000(2) 0.022(2) -0.003(2)
C17 0.042(3) 0.036(2) 0.026(2) 0.009(2) 0.008(2) -0.005(2)
C18 0.024(2) 0.038(2) 0.033(2) -0.0012(19) 0.0001(19) -0.010(2)
C19 0.025(2) 0.036(2) 0.028(2) 0.0038(18) 0.0074(19) -0.001(2)
C21 0.0218(19) 0.0234(19) 0.021(2) 0.0046(16) 0.0032(17) -0.0012(17)
C22 0.027(2) 0.026(2) 0.031(2) 0.0049(17) 0.0047(18) 0.0049(19)
C23 0.027(2) 0.034(2) 0.033(2) 0.0111(18) 0.0033(19) 0.004(2)
C24 0.0181(19) 0.038(2) 0.035(2) 0.0096(18) 0.0020(18) 0.002(2)
C25 0.0226(19) 0.029(2) 0.030(2) 0.0029(17) 0.0066(18) 0.0001(19)
C26 0.0205(18) 0.025(2) 0.019(2) 0.0050(16) 0.0021(16) -0.0033(17)
C27 0.0186(19) 0.023(2) 0.024(2) 0.0031(16) 0.0090(18) 0.0015(18)
C28 0.0180(18) 0.024(2) 0.030(2) -0.0011(16) 0.0049(17) 0.0065(18)
C29 0.024(2) 0.038(2) 0.039(3) 0.0064(19) 0.003(2) 0.007(2)
C30 0.041(3) 0.048(3) 0.038(3) 0.004(2) -0.010(2) 0.016(3)
C31 0.051(3) 0.034(2) 0.028(2) -0.007(2) -0.002(2) 0.001(2)
C32 0.044(3) 0.032(2) 0.034(3) 0.005(2) 0.014(2) 0.006(2)
C33 0.029(2) 0.033(2) 0.029(2) 0.0077(19) 0.0060(19) 0.004(2)
C34 0.0205(19) 0.027(2) 0.033(2) 0.0085(17) 0.0078(18) 0.0058(19)
C35 0.034(2) 0.031(2) 0.038(3) 0.0008(19) 0.007(2) 0.006(2)
C36 0.045(3) 0.031(2) 0.062(4) -0.007(2) 0.014(3) 0.013(3)
C37 0.045(3) 0.047(3) 0.053(3) 0.013(2) 0.024(3) 0.027(3)
C38 0.042(3) 0.049(3) 0.039(3) 0.015(2) 0.018(2) 0.012(2)
C39 0.039(2) 0.031(2) 0.037(3) 0.010(2) 0.014(2) 0.004(2)
C40 0.034(2) 0.040(3) 0.054(3) 0.010(2) 0.015(2) 0.008(2)
C41 0.032(2) 0.051(3) 0.039(3) 0.004(2) 0.003(2) 0.014(2)
O1 0.0237(14) 0.0236(14) 0.0328(16) 0.0033(12) 0.0055(12) -0.0002(12)
O2 0.0271(14) 0.0214(13) 0.0417(17) 0.0092(12) 0.0154(13) 0.0070(13)
O3 0.0217(14) 0.0252(14) 0.0337(16) 0.0037(12) -0.0020(13) -0.0008(13)
O4 0.0268(14) 0.0300(15) 0.0396(17) 0.0143(13) 0.0005(13) -0.0042(14)
O5 0.0237(14) 0.0220(14) 0.0438(18) 0.0020(12) -0.0025(13) 0.0041(14)
O6 0.0253(14) 0.0258(14) 0.0264(15) 0.0048(12) 0.0025(13) 0.0019(13)
P1 0.0187(5) 0.0227(5) 0.0235(5) 0.0063(4) 0.0039(4) -0.0001(4)
P2 0.0202(5) 0.0218(5) 0.0281(6) 0.0049(4) 0.0060(4) 0.0045(5)
Cl1 0.0580(8) 0.0570(8) 0.0396(7) 0.0098(6) 0.0053(6) -0.0058(6)
Cl2 0.0581(9) 0.0747(10) 0.1501(17) 0.0359(8) 0.0563(10) 0.0318(11)
Cl3 0.0503(8) 0.0416(7) 0.1024(12) 0.0064(6) 0.0021(8) 0.0011(8)
Cl4 0.0405(6) 0.0511(7) 0.0559(8) 0.0084(6) 0.0125(6) -0.0021(6)
Cl5 0.0299(6) 0.0634(8) 0.0609(8) -0.0005(6) 0.0080(6) 0.0048(7)
Cl6 0.0458(7) 0.0367(6) 0.0911(11) 0.0051(6) 0.0045(7) 0.0058(7)

loop_
_atom_type_symbol
_atom_type_description
_atom_type_scat_dispersion_real
_atom_type_scat_dispersion_imag
_atom_type_scat_source
C C 0.0033 0.0016 'International Tables Vol C Tables 4.2.6.8 and 6.1.1.4'
H H 0.0000 0.0000 'International Tables Vol C Tables 4.2.6.8 and 6.1.1.4'
O O 0.0106 0.0060 'International Tables Vol C Tables 4.2.6.8 and 6.1.1.4'
P P 0.1023 0.0942 'International Tables Vol C Tables 4.2.6.8 and 6.1.1.4'
Cl Cl 0.1484 0.1585 'International Tables Vol C Tables 4.2.6.8 and 6.1.1.4'

loop_
_geom_angle_atom_site_label_1
_geom_angle_atom_site_label_2
_geom_angle_atom_site_label_3
_geom_angle
_geom_angle_publ_flag
C2 C1 C6 118.4(3) ?
C2 C1 P1 119.7(3) ?
C6 C1 P1 121.9(3) ?
C3 C2 C1 120.4(4) ?
C3 C2 H2 119.8 ?
C1 C2 H2 119.8 ?
C4 C3 C2 120.8(4) ?
C4 C3 H3 119.6 ?
C2 C3 H3 119.6 ?
C3 C4 C5 119.5(4) ?
C3 C4 H4 120.2 ?
C5 C4 H4 120.2 ?
C4 C5 C6 121.0(4) ?
C4 C5 H5 119.5 ?
C6 C5 H5 119.5 ?
C5 C6 C1 119.9(3) ?
C5 C6 C7 119.1(4) ?
C1 C6 C7 120.9(3) ?
O4 C7 O3 125.2(3) ?
O4 C7 C6 121.0(3) ?
O3 C7 C6 113.8(3) ?
C9 C8 C13 118.9(3) ?
C9 C8 P1 118.9(3) ?
C13 C8 P1 122.3(3) ?
C10 C9 C8 120.7(3) ?
C10 C9 H9 119.7 ?
C8 C9 H9 119.7 ?
C11 C10 C9 120.6(4) ?
C11 C10 H10 119.7 ?
C9 C10 H10 119.7 ?
C10 C11 C12 119.8(3) ?
C10 C11 H11 120.1 ?
C12 C11 H11 120.1 ?
C13 C12 C11 120.1(4) ?
C13 C12 H12 119.9 ?
C11 C12 H12 119.9 ?
C12 C13 C8 120.0(4) ?
C12 C13 H13 120.0 ?
C8 C13 H13 120.0 ?
C15 C14 C19 118.6(4) ?
C15 C14 P1 116.5(3) ?
C19 C14 P1 124.7(3) ?
C14 C15 C16 120.9(4) ?
C14 C15 H15 119.6 ?
C16 C15 H15 119.6 ?
C17 C16 C15 119.1(4) ?
C17 C16 H16 120.4 ?
C15 C16 H16 120.4 ?
C16 C17 C18 121.0(4) ?
C16 C17 H17 119.5 ?
C18 C17 H17 119.5 ?
C17 C18 C19 120.3(4) ?
C17 C18 H18 119.9 ?
C19 C18 H18 119.9 ?
C18 C19 C14 120.1(3) ?
C18 C19 H19 120.0 ?
C14 C19 H19 120.0 ?
C22 C21 C26 118.2(3) ?
C22 C21 P2 119.1(3) ?
C26 C21 P2 122.7(3) ?
C21 C22 C23 121.4(3) ?
C21 C22 H22 119.3 ?
C23 C22 H22 119.3 ?
C24 C23 C22 119.9(4) ?
C24 C23 H23 120.1 ?
C22 C23 H23 120.1 ?
C23 C24 C25 119.8(3) ?
C23 C24 H24 120.1 ?
C25 C24 H24 120.1 ?
C24 C25 C26 121.2(3) ?
C24 C25 H25 119.4 ?
C26 C25 H25 119.4 ?
C25 C26 C21 119.6(3) ?
C25 C26 C27 119.2(3) ?
C21 C26 C27 121.1(3) ?
O6 C27 O5 124.7(3) ?
O6 C27 C26 122.0(3) ?
O5 C27 C26 113.3(3) ?
C29 C28 C33 119.6(4) ?
C29 C28 P2 120.6(3) ?
C33 C28 P2 119.8(3) ?
C30 C29 C28 119.3(4) ?
C30 C29 H29 120.4 ?
C28 C29 H29 120.4 ?
C31 C30 C29 121.0(4) ?
C31 C30 H30 119.5 ?
C29 C30 H30 119.5 ?
C32 C31 C30 119.4(5) ?
C32 C31 H31 120.3 ?
C30 C31 H31 120.3 ?
C33 C32 C31 120.7(4) ?
C33 C32 H32 119.6 ?
C31 C32 H32 119.6 ?
C32 C33 C28 120.0(4) ?
C32 C33 H33 120.0 ?
C28 C33 H33 120.0 ?
C39 C34 C35 118.9(4) ?
C39 C34 P2 118.1(3) ?
C35 C34 P2 123.0(3) ?
C36 C35 C34 119.8(4) ?
C36 C35 H35 120.1 ?
C34 C35 H35 120.1 ?
C37 C36 C35 120.8(5) ?
C37 C36 H36 119.6 ?
C35 C36 H36 119.6 ?
C38 C37 C36 119.6(4) ?
C38 C37 H37 120.2 ?
C36 C37 H37 120.2 ?
C37 C38 C39 120.6(4) ?
C37 C38 H38 119.7 ?
C39 C38 H38 119.7 ?
C38 C39 C34 120.3(4) ?
C38 C39 H39 119.8 ?
C34 C39 H39 119.8 ?
Cl3 C40 Cl2 110.4(2) ?
Cl3 C40 Cl1 111.2(2) ?
Cl2 C40 Cl1 111.2(3) ?
Cl3 C40 H40 108.0 ?
Cl2 C40 H40 108.0 ?
Cl1 C40 H40 108.0 ?
Cl6 C41 Cl5 110.2(3) ?
Cl6 C41 Cl4 109.0(2) ?
Cl5 C41 Cl4 109.8(2) ?
Cl6 C41 H41 109.3 ?
Cl5 C41 H41 109.3 ?
Cl4 C41 H41 109.3 ?
C7 O3 H3A 108.2 ?
C27 O5 H5A 111.4 ?
O1 P1 C8 114.21(16) yes
O1 P1 C14 108.38(16) yes
C8 P1 C14 106.24(17) yes
O1 P1 C1 113.43(16) yes
C8 P1 C1 106.94(16) yes
C14 P1 C1 107.20(17) yes
O2 P2 C28 115.51(17) yes
O2 P2 C34 108.77(15) yes
C28 P2 C34 106.35(18) yes
O2 P2 C21 115.03(17) yes
C28 P2 C21 105.25(17) yes
C34 P2 C21 105.13(16) yes

loop_
_geom_bond_atom_site_label_1
_geom_bond_atom_site_label_2
_geom_bond_site_symmetry_2
_geom_bond_distance
_geom_bond_publ_flag
C1 C2 . 1.394(5) ?
C1 C6 . 1.411(6) ?
C1 P1 . 1.816(4) yes
C2 C3 . 1.394(5) ?
C2 H2 . 0.9300 ?
C3 C4 . 1.368(6) ?
C3 H3 . 0.9300 ?
C4 C5 . 1.382(6) ?
C4 H4 . 0.9300 ?
C5 C6 . 1.384(5) ?
C5 H5 . 0.9300 ?
C6 C7 . 1.501(5) ?
C7 O4 . 1.218(4) yes
C7 O3 . 1.311(4) yes
C8 C9 . 1.387(5) ?
C8 C13 . 1.398(5) ?
C8 P1 . 1.803(3) yes
C9 C10 . 1.373(5) ?
C9 H9 . 0.9300 ?
C10 C11 . 1.373(6) ?
C10 H10 . 0.9300 ?
C11 C12 . 1.385(6) ?
C11 H11 . 0.9300 ?
C12 C13 . 1.385(5) ?
C12 H12 . 0.9300 ?
C13 H13 . 0.9300 ?
C14 C15 . 1.388(5) ?
C14 C19 . 1.397(5) ?
C14 P1 . 1.806(4) yes
C15 C16 . 1.394(6) ?
C15 H15 . 0.9300 ?
C16 C17 . 1.370(6) ?
C16 H16 . 0.9300 ?
C17 C18 . 1.371(6) ?
C17 H17 . 0.9300 ?
C18 C19 . 1.383(6) ?
C18 H18 . 0.9300 ?
C19 H19 . 0.9300 ?
C21 C22 . 1.392(5) ?
C21 C26 . 1.414(5) ?
C21 P2 . 1.822(4) yes
C22 C23 . 1.398(5) ?
C22 H22 . 0.9300 ?
C23 C24 . 1.376(6) ?
C23 H23 . 0.9300 ?
C24 C25 . 1.384(5) ?
C24 H24 . 0.9300 ?
C25 C26 . 1.392(5) ?
C25 H25 . 0.9300 ?
C26 C27 . 1.499(5) ?
C27 O6 . 1.210(4) yes
C27 O5 . 1.317(4) yes
C28 C29 . 1.388(6) ?
C28 C33 . 1.398(5) ?
C28 P2 . 1.801(4) yes
C29 C30 . 1.385(7) ?
C29 H29 . 0.9300 ?
C30 C31 . 1.381(7) ?
C30 H30 . 0.9300 ?
C31 C32 . 1.377(6) ?
C31 H31 . 0.9300 ?
C32 C33 . 1.372(6) ?
C32 H32 . 0.9300 ?
C33 H33 . 0.9300 ?
C34 C39 . 1.391(6) ?
C34 C35 . 1.391(6) ?
C34 P2 . 1.809(4) yes
C35 C36 . 1.384(6) ?
C35 H35 . 0.9300 ?
C36 C37 . 1.374(7) ?
C36 H36 . 0.9300 ?
C37 C38 . 1.371(7) ?
C37 H37 . 0.9300 ?
C38 C39 . 1.379(6) ?
C38 H38 . 0.9300 ?
C39 H39 . 0.9300 ?
C40 Cl3 . 1.748(5) ?
C40 Cl2 . 1.750(4) ?
C40 Cl1 . 1.751(5) ?
C40 H40 . 0.9800 ?
C41 Cl6 . 1.750(5) ?
C41 Cl5 . 1.764(4) ?
C41 Cl4 . 1.767(5) ?
C41 H41 . 0.9800 ?
O1 P1 . 1.490(3) yes
O2 P2 . 1.493(3) yes
O3 H3A . 1.0261 ?
O5 H5A . 1.0571 ?

loop_
_geom_hbond_atom_site_label_D
_geom_hbond_atom_site_label_H
_geom_hbond_atom_site_label_A
_geom_hbond_site_symmetry_A
_geom_hbond_distance_DH
_geom_hbond_distance_HA
_geom_hbond_distance_DA
_geom_hbond_angle_DHA
O5 H5A O2 2_666 1.06 1.54 2.578(3) 166
C41 H41 O6 2_666 0.98 2.29 3.255(5) 170
C40 H40 O4 2_665 0.98 2.55 3.355(5) 139
O3 H3A O1 2_655 1.03 1.56 2.566(4) 166

loop_
_geom_torsion_atom_site_label_1
_geom_torsion_atom_site_label_2
_geom_torsion_atom_site_label_3
_geom_torsion_atom_site_label_4
_geom_torsion
C6 C1 C2 C3 -2.0(5)
P1 C1 C2 C3 179.5(3)
C1 C2 C3 C4 2.7(6)
C2 C3 C4 C5 -0.7(6)
C3 C4 C5 C6 -2.0(6)
C4 C5 C6 C1 2.7(5)
C4 C5 C6 C7 -173.1(3)
C2 C1 C6 C5 -0.7(5)
P1 C1 C6 C5 177.8(3)
C2 C1 C6 C7 175.1(3)
P1 C1 C6 C7 -6.4(4)
C5 C6 C7 O4 137.0(4)
C1 C6 C7 O4 -38.7(5)
C5 C6 C7 O3 -41.9(4)
C1 C6 C7 O3 142.3(3)
C13 C8 C9 C10 1.0(6)
P1 C8 C9 C10 -178.5(3)
C8 C9 C10 C11 0.6(6)
C9 C10 C11 C12 -1.1(7)
C10 C11 C12 C13 0.1(7)
C11 C12 C13 C8 1.5(7)
C9 C8 C13 C12 -1.9(6)
P1 C8 C13 C12 177.5(3)
C19 C14 C15 C16 -0.6(6)
P1 C14 C15 C16 174.7(3)
C14 C15 C16 C17 -0.1(6)
C15 C16 C17 C18 1.0(6)
C16 C17 C18 C19 -1.1(6)
C17 C18 C19 C14 0.3(6)
C15 C14 C19 C18 0.6(5)
P1 C14 C19 C18 -174.4(3)
C26 C21 C22 C23 1.2(6)
P2 C21 C22 C23 -178.4(3)
C21 C22 C23 C24 -2.1(6)
C22 C23 C24 C25 0.7(6)
C23 C24 C25 C26 1.5(6)
C24 C25 C26 C21 -2.4(6)
C24 C25 C26 C27 173.1(4)
C22 C21 C26 C25 1.1(6)
P2 C21 C26 C25 -179.4(3)
C22 C21 C26 C27 -174.4(3)
P2 C21 C26 C27 5.2(5)
C25 C26 C27 O6 -140.9(4)
C21 C26 C27 O6 34.5(5)
C25 C26 C27 O5 36.2(5)
C21 C26 C27 O5 -148.4(3)
C33 C28 C29 C30 -0.7(6)
P2 C28 C29 C30 178.8(3)
C28 C29 C30 C31 0.0(6)
C29 C30 C31 C32 0.5(7)
C30 C31 C32 C33 -0.3(6)
C31 C32 C33 C28 -0.4(6)
C29 C28 C33 C32 0.9(5)
P2 C28 C33 C32 -178.6(3)
C39 C34 C35 C36 0.5(6)
P2 C34 C35 C36 177.2(3)
C34 C35 C36 C37 0.9(7)
C35 C36 C37 C38 -0.8(7)
C36 C37 C38 C39 -0.7(7)
C37 C38 C39 C34 2.2(6)
C35 C34 C39 C38 -2.0(6)
P2 C34 C39 C38 -178.9(3)
C9 C8 P1 O1 -14.5(4)
C13 C8 P1 O1 166.0(3)
C9 C8 P1 C14 104.9(3)
C13 C8 P1 C14 -74.6(4)
C9 C8 P1 C1 -140.9(3)
C13 C8 P1 C1 39.7(4)
C15 C14 P1 O1 -18.8(3)
C19 C14 P1 O1 156.3(3)
C15 C14 P1 C8 -141.9(3)
C19 C14 P1 C8 33.1(3)
C15 C14 P1 C1 104.0(3)
C19 C14 P1 C1 -80.9(3)
C2 C1 P1 O1 136.3(3)
C6 C1 P1 O1 -42.2(3)
C2 C1 P1 C8 -96.9(3)
C6 C1 P1 C8 84.6(3)
C2 C1 P1 C14 16.7(3)
C6 C1 P1 C14 -161.8(3)
C29 C28 P2 O2 12.3(4)
C33 C28 P2 O2 -168.1(3)
C29 C28 P2 C34 -108.4(3)
C33 C28 P2 C34 71.1(3)
C29 C28 P2 C21 140.4(3)
C33 C28 P2 C21 -40.1(3)
C39 C34 P2 O2 55.3(3)
C35 C34 P2 O2 -121.5(3)
C39 C34 P2 C28 -179.7(3)
C35 C34 P2 C28 3.5(4)
C39 C34 P2 C21 -68.4(3)
C35 C34 P2 C21 114.8(3)
C22 C21 P2 O2 -138.7(3)
C26 C21 P2 O2 41.7(4)
C22 C21 P2 C28 93.0(3)
C26 C21 P2 C28 -86.6(3)
C22 C21 P2 C34 -19.1(4)
C26 C21 P2 C34 161.3(3)

loop_
_cod_related_entry_id
_cod_related_entry_database
_cod_related_entry_code
1 ChemSpider 28572958
